data_2310256
loop_
_publ_author_name
'Thomson, J.R.'

_publ_section_title
;
 The crystal strucure of Th3 Pd5 and Th3 Pt5
;
_journal_name_full 'Acta Crystallographica (1,1948-23,1967)'
_journal_page_first 320
_journal_page_last 321
_journal_volume 16
_journal_year 1963
_chemical_formula_sum 'Pd5 Th3'
_space_group_IT_number 189
_symmetry_space_group_name_Hall 'P -6 -2'
_symmetry_space_group_name_H-M 'P -6 2 m'
_cell_angle_alpha 90
_cell_angle_beta 90
_cell_angle_gamma 120
_cell_formula_units_Z 1
_cell_length_a 7.149
_cell_length_b 7.149
_cell_length_c 3.899
_cell_volume 172.574
_citation_journal_id_ASTM ACCRA9
_cod_data_source_file Thomson_ACCRA9_1963_1780.cif
_cod_data_source_block Pd5Th3
_cod_original_cell_volume 172.5736
_cod_database_code 2310256

loop_
_symmetry_equiv_pos_as_xyz
x,y,z
-x+y,-x,-z
-y,x-y,z
x,y,-z
-x+y,-x,z
-y,x-y,-z
y,x,z
x-y,-y,-z
-x,-x+y,z
y,x,-z
x-y,-y,z
-x,-x+y,-z

loop_
_atom_site_label
_atom_site_type_symbol
_atom_site_fract_x
_atom_site_fract_y
_atom_site_fract_z
_atom_site_occupancy
_atom_site_U_iso_or_equiv
Pd2 Pd 0.35 0 0.5 1 0.0
Pd1 Pd 0.3333 0.6667 0 1 0.0
Th1 Th 0.78 0 0 1 0.0
